data_2105569
loop_
_publ_author_name
'Valente, E. J.'
'Fuller, J. F.'
'Ball, J. D.'

_publ_section_title
;
 Pseudoacids. I. 4- and 5-Oxoacids
;
_journal_issue 2
_journal_name_full 'Acta Crystallographica Section B'
_journal_page_first 162
_journal_page_last 173
_journal_paper_doi 10.1107/S010876819701149X
_journal_volume 54
_journal_year 1998
_chemical_formula_sum 'C8 H6 O3'
_chemical_formula_weight 150.13
_chemical_name_common 'o-formylbenzoic pseudoacid, 3-hydroxyphthalide'
_chemical_name_systematic
;
 3-hydroxy-1(3H)-isobenzofuranone
;
_space_group_IT_number 4
_symmetry_cell_setting monoclinic
_symmetry_space_group_name_Hall 'P 2yb'
_symmetry_space_group_name_H-M 'P 1 21 1'
_audit_creation_method SHELXL93
_cell_angle_alpha 90.00
_cell_angle_beta 97.50(3)
_cell_angle_gamma 90.00
_cell_formula_units_Z 2
_cell_length_a 4.0060(10)
_cell_length_b 11.489(2)
_cell_length_c 7.3470(10)
_cell_measurement_reflns_used 30
_cell_measurement_temperature 294(2)
_cell_measurement_theta_max 22.5
_cell_measurement_theta_min 12.5
_cell_volume 335.25(11)
_computing_cell_refinement 'P3/PC (Siemens, 1989a)'
_computing_data_collection 'P3/PC (Siemens, 1989a)'
_computing_data_reduction 'XDISK (Siemens, 1989b)'
_computing_molecular_graphics 'XP (Siemens, 1989)'
_computing_publication_material 'SHELXL-93 (Sheldrick, 1993)'
_computing_structure_refinement 'SHELXL-93 (Sheldrick, 1993)'
_computing_structure_solution 'SHELXS-86 (Sheldrick, 1985)'
_diffrn_ambient_temperature 295(2)
_diffrn_measurement_device 'scintillation counter, PH analysis'
_diffrn_measurement_method \w
_diffrn_radiation_monochromator graphite
_diffrn_radiation_source 'normal-focus sealed tube'
_diffrn_radiation_type MoK\a
_diffrn_radiation_wavelength 0.71073
_diffrn_reflns_av_R_equivalents 0.0147
_diffrn_reflns_av_sigmaI/netI 0.0308
_diffrn_reflns_limit_h_max 6
_diffrn_reflns_limit_h_min 0
_diffrn_reflns_limit_k_max 18
_diffrn_reflns_limit_k_min 0
_diffrn_reflns_limit_l_max 11
_diffrn_reflns_limit_l_min -11
_diffrn_reflns_number 1697
_diffrn_reflns_theta_max 34.99
_diffrn_reflns_theta_min 2.80
_diffrn_standards_decay_% -0.2(10)
_diffrn_standards_interval_count 97
_diffrn_standards_interval_time 90
_diffrn_standards_number 3
_exptl_absorpt_coefficient_mu 0.115
_exptl_absorpt_correction_type none
_exptl_crystal_colour colorless
_exptl_crystal_density_diffrn 1.487
_exptl_crystal_description plate
_exptl_crystal_F_000 156
_exptl_crystal_size_max 0.60
_exptl_crystal_size_mid 0.40
_exptl_crystal_size_min 0.10
_refine_diff_density_max 0.252
_refine_diff_density_min -0.249
_refine_ls_abs_structure_details 'Flack H D (1983), Acta Cryst. A39, 876-881'
_refine_ls_abs_structure_Flack -1.3(15)
_refine_ls_extinction_coef 0.02(2)
_refine_ls_extinction_method 'SHELXL93 (Sheldrick, 1993)'
_refine_ls_goodness_of_fit_all 0.916
_refine_ls_goodness_of_fit_obs 1.102
_refine_ls_hydrogen_treatment 'H atoms fixed, calculated'
_refine_ls_matrix_type full
_refine_ls_number_parameters 102
_refine_ls_number_reflns 1537
_refine_ls_number_restraints 0
_refine_ls_restrained_S_all 0.916
_refine_ls_restrained_S_obs 1.101
_refine_ls_R_factor_all 0.0579
_refine_ls_R_factor_obs 0.0445
_refine_ls_shift/esd_max 0.000
_refine_ls_shift/esd_mean 0.000
_refine_ls_structure_factor_coef Fsqd
_refine_ls_weighting_details 'w = 1/[\s^2^(Fo^2^)+(0.0831P)^2^+0.0000P], where P=(Fo^2^+2Fc^2^)/3'
_refine_ls_weighting_scheme calc
_refine_ls_wR_factor_all 0.1297
_refine_ls_wR_factor_obs 0.1250
_reflns_number_observed 1017
_reflns_number_total 1537
_reflns_observed_criterion >2sigma(I)
_cod_data_source_file fr0001.cif
_cod_data_source_block 9
_cod_depositor_comments
;
The following automatic conversions were performed:

'_refine_ls_weighting_scheme' value 'w =
1/[\s^2^(Fo^2^)+(0.0831P)^2^+0.0000P], where P=(Fo^2^+2Fc^2^)/3' was
changed to 'calc'. New tag '_refine_ls_weighting_details' was
created. The value of the new tag was set to 'w =
1/[\s^2^(Fo^2^)+(0.0831P)^2^+0.0000P], where P=(Fo^2^+2Fc^2^)/3'.

Automatic conversion script
Id: cif_fix_values 3143 2015-03-26 13:38:13Z robertas 
;
_cod_original_sg_symbol_Hall 'P 2y1'
_cod_original_sg_symbol_H-M 'P 21'
_cod_database_code 2105569

loop_
_symmetry_equiv_pos_as_xyz
'x, y, z'
'-x, y+1/2, -z'

loop_
_atom_site_aniso_label
_atom_site_aniso_U_11
_atom_site_aniso_U_22
_atom_site_aniso_U_33
_atom_site_aniso_U_12
_atom_site_aniso_U_13
_atom_site_aniso_U_23
O1 0.104(2) 0.0409(9) 0.0434(8) 0.0077(9) 0.0033(9) 0.0133(7)
O2 0.0728(11) 0.0456(8) 0.0311(6) 0.0085(8) -0.0098(6) -0.0018(6)
O3 0.0578(10) 0.0380(8) 0.0438(8) 0.0000(7) -0.0030(6) -0.0154(6)
C1 0.0607(13) 0.0364(9) 0.0312(7) 0.0120(9) -0.0016(8) 0.0021(7)
C3 0.0421(10) 0.0415(10) 0.0372(8) -0.0045(8) -0.0025(7) -0.0074(7)
C3A 0.0389(8) 0.0324(8) 0.0292(7) -0.0003(8) 0.0036(6) -0.0032(7)
C4 0.0616(12) 0.0332(9) 0.0359(8) -0.0029(9) 0.0116(8) 0.0030(8)
C5 0.0654(13) 0.0490(11) 0.0295(7) 0.0065(11) 0.0063(8) 0.0071(9)
C6 0.0645(13) 0.0424(10) 0.0305(7) 0.0046(11) -0.0042(8) -0.0051(8)
C7 0.0533(11) 0.0311(8) 0.0369(8) 0.0006(8) -0.0016(7) -0.0033(7)
C7A 0.0420(9) 0.0279(7) 0.0272(7) 0.0031(7) -0.0002(6) -0.0002(6)

loop_
_atom_site_label
_atom_site_fract_x
_atom_site_fract_y
_atom_site_fract_z
_atom_site_U_iso_or_equiv
_atom_site_thermal_displace_type
_atom_site_calc_flag
_atom_site_refinement_flags
_atom_site_occupancy
_atom_site_type_symbol
O1 0.3206(6) -0.25259(15) 0.3665(2) 0.0633(6) Uani d . 1 O
O2 0.5301(4) -0.0718(2) 0.3932(2) 0.0513(4) Uani d . 1 O
O3 0.3665(4) 0.12161(12) 0.3371(2) 0.0474(4) Uani d . 1 O
H3 0.484(2) 0.1578(16) 0.418(3) 0.057 Uiso calc R 1 H
C1 0.3698(6) -0.1595(2) 0.2972(3) 0.0434(5) Uani d . 1 C
C3 0.5500(6) 0.0311(2) 0.2766(3) 0.0409(4) Uani d . 1 C
H3A 0.7846(6) 0.0541(2) 0.2727(3) 0.049 Uiso calc R 1 H
C3A 0.3892(5) -0.0098(2) 0.0922(2) 0.0336(3) Uani d . 1 C
C4 0.3400(6) 0.0477(2) -0.0735(3) 0.0431(4) Uani d . 1 C
H4A 0.4164(6) 0.1235(2) -0.0848(3) 0.052 Uiso calc R 1 H
C5 0.1731(6) -0.0110(2) -0.2225(3) 0.0480(5) Uani d . 1 C
H5A 0.1355(6) 0.0263(2) -0.3357(3) 0.058 Uiso calc R 1 H
C6 0.0608(6) -0.1239(2) -0.2071(3) 0.0467(5) Uani d . 1 C
H6A -0.0510(6) -0.1612(2) -0.3098(3) 0.056 Uiso calc R 1 H
C7 0.1124(5) -0.1820(2) -0.0417(3) 0.0411(4) Uani d . 1 C
H7A 0.0378(5) -0.2580(2) -0.0302(3) 0.049 Uiso calc R 1 H
C7A 0.2803(5) -0.12234(15) 0.1069(2) 0.0328(3) Uani d . 1 C

loop_
_atom_type_symbol
_atom_type_description
_atom_type_scat_dispersion_real
_atom_type_scat_dispersion_imag
_atom_type_scat_source
C C 0.0033 0.0016 'International Tables Vol C Tables 4.2.6.8 and 6.1.1.4'
H H 0.0000 0.0000 'International Tables Vol C Tables 4.2.6.8 and 6.1.1.4'
O O 0.0106 0.0060 'International Tables Vol C Tables 4.2.6.8 and 6.1.1.4'

loop_
_geom_angle_atom_site_label_1
_geom_angle_atom_site_label_2
_geom_angle_atom_site_label_3
_geom_angle
_geom_angle_publ_flag
C1 O2 C3 110.83(14) yes
O1 C1 O2 122.3(2) ?
O1 C1 C7A 128.8(2) ?
O2 C1 C7A 108.9(2) ?
O3 C3 O2 110.3(2) yes
O3 C3 C3A 110.1(2) ?
O2 C3 C3A 103.1(2) ?
C7A C3A C4 120.8(2) ?
C7A C3A C3 109.1(2) ?
C4 C3A C3 130.1(2) ?
C3A C4 C5 117.7(2) ?
C4 C5 C6 121.5(2) ?
C7 C6 C5 120.9(2) ?
C6 C7 C7A 117.2(2) ?
C3A C7A C7 122.0(2) ?
C3A C7A C1 108.0(2) ?
C7 C7A C1 130.0(2) ?

loop_
_geom_bond_atom_site_label_1
_geom_bond_atom_site_label_2
_geom_bond_distance
_geom_bond_publ_flag
O1 C1 1.212(3) yes
O2 C1 1.344(3) yes
O2 C3 1.468(3) yes
O3 C3 1.381(3) yes
C1 C7A 1.461(3) ?
C3 C3A 1.498(2) ?
C3A C7A 1.374(2) ?
C3A C4 1.376(2) ?
C4 C5 1.382(3) ?
C5 C6 1.383(3) ?
C6 C7 1.378(3) ?
C7 C7A 1.387(3) ?

loop_
_geom_torsion_atom_site_label_1
_geom_torsion_atom_site_label_2
_geom_torsion_atom_site_label_3
_geom_torsion_atom_site_label_4
_geom_torsion
_geom_torsion_publ_flag
C3 O2 C1 O1 -179.0(2) ?
C3 O2 C1 C7A 1.8(3) ?
C1 O2 C3 O3 115.1(2) yes
C1 O2 C3 C3A -2.4(2) ?
O3 C3 C3A C7A -115.6(2) ?
O2 C3 C3A C7A 2.0(2) ?
O3 C3 C3A C4 63.6(3) ?
O2 C3 C3A C4 -178.7(2) ?
C7A C3A C4 C5 1.0(3) ?
C3 C3A C4 C5 -178.1(2) ?
C3A C4 C5 C6 -0.4(3) ?
C4 C5 C6 C7 -0.1(4) ?
C5 C6 C7 C7A 0.0(3) ?
C4 C3A C7A C7 -1.1(3) ?
C3 C3A C7A C7 178.2(2) ?
C4 C3A C7A C1 179.6(2) ?
C3 C3A C7A C1 -1.1(2) ?
C6 C7 C7A C3A 0.6(3) ?
C6 C7 C7A C1 179.6(2) ?
O1 C1 C7A C3A -179.5(2) ?
O2 C1 C7A C3A -0.4(2) ?
O1 C1 C7A C7 1.3(4) ?
O2 C1 C7A C7 -179.6(2) ?
